data_4104490
loop_
_publ_author_name
'Yasufumi Yoshino'
'Takuya Kurahashi'
'Seijiro Matsubara'

_publ_section_title
;
 Nickel-Catalyzed Decarboxylative Carboamination of Alkynes with Isatoic
 Anhydrides
;
_journal_name_full 'Journal of the American Chemical Society'
_journal_page_first 7494
_journal_page_last 7495
_journal_paper_doi 10.1021/ja900805y
_journal_volume 131
_journal_year 2009
_chemical_formula_sum 'C19 H21 N O Si'
_chemical_formula_weight 307.46
_chemical_name_systematic
; 
 ? 
;
_space_group_IT_number 14
_symmetry_cell_setting monoclinic
_symmetry_space_group_name_Hall '-P 2ybc'
_symmetry_space_group_name_H-M 'P 1 21/c 1'
_atom_sites_solution_hydrogens geom
_atom_sites_solution_primary direct
_atom_sites_solution_secondary difmap
_audit_creation_method SHELXL-97
_cell_angle_alpha 90.00
_cell_angle_beta 102.966(2)
_cell_angle_gamma 90.00
_cell_formula_units_Z 4
_cell_length_a 14.3502(15)
_cell_length_b 10.9240(12)
_cell_length_c 11.3158(12)
_cell_measurement_reflns_used 5748
_cell_measurement_temperature 299(2)
_cell_measurement_theta_max 27.00
_cell_measurement_theta_min 2.37
_cell_volume 1728.7(3)
_computing_cell_refinement 'Bruker SMART'
_computing_data_collection 'Bruker SMART'
_computing_data_reduction 'Bruker SAINT'
_computing_molecular_graphics 'Bruker SHELXTL'
_computing_publication_material 'Bruker SHELXTL'
_computing_structure_refinement 'SHELXL-97 (Sheldrick, 1997)'
_computing_structure_solution 'SHELXS-97 (Sheldrick, 1990)'
_diffrn_ambient_temperature 299(2)
_diffrn_measured_fraction_theta_full 0.995
_diffrn_measured_fraction_theta_max 0.995
_diffrn_measurement_device_type 'CCD area detector'
_diffrn_measurement_method 'phi and omega scans'
_diffrn_radiation_monochromator graphite
_diffrn_radiation_source 'fine-focus sealed tube'
_diffrn_radiation_type MoK\a
_diffrn_radiation_wavelength 0.71073
_diffrn_reflns_av_R_equivalents 0.0210
_diffrn_reflns_av_sigmaI/netI 0.0204
_diffrn_reflns_limit_h_max 17
_diffrn_reflns_limit_h_min -18
_diffrn_reflns_limit_k_max 11
_diffrn_reflns_limit_k_min -13
_diffrn_reflns_limit_l_max 12
_diffrn_reflns_limit_l_min -14
_diffrn_reflns_number 10283
_diffrn_reflns_theta_full 27.04
_diffrn_reflns_theta_max 27.04
_diffrn_reflns_theta_min 2.37
_exptl_absorpt_coefficient_mu 0.137
_exptl_absorpt_correction_T_max 0.9599
_exptl_absorpt_correction_T_min 0.9345
_exptl_absorpt_correction_type none
_exptl_crystal_colour colorless
_exptl_crystal_density_diffrn 1.181
_exptl_crystal_density_method 'not measured'
_exptl_crystal_description columnar
_exptl_crystal_F_000 656
_exptl_crystal_size_max 0.50
_exptl_crystal_size_mid 0.45
_exptl_crystal_size_min 0.30
_refine_diff_density_max 0.220
_refine_diff_density_min -0.255
_refine_diff_density_rms 0.053
_refine_ls_extinction_method none
_refine_ls_goodness_of_fit_ref 1.038
_refine_ls_hydrogen_treatment constr
_refine_ls_matrix_type full
_refine_ls_number_parameters 203
_refine_ls_number_reflns 3779
_refine_ls_number_restraints 0
_refine_ls_restrained_S_all 1.038
_refine_ls_R_factor_all 0.0546
_refine_ls_R_factor_gt 0.0499
_refine_ls_shift/su_max 0.000
_refine_ls_shift/su_mean 0.000
_refine_ls_structure_factor_coef Fsqd
_refine_ls_weighting_details 'calc w=1/[\s^2^(Fo^2^)+(0.0925P)^2^+0.3277P] where P=(Fo^2^+2Fc^2^)/3'
_refine_ls_weighting_scheme calc
_refine_ls_wR_factor_gt 0.1455
_refine_ls_wR_factor_ref 0.1506
_reflns_number_gt 3306
_reflns_number_total 3779
_reflns_threshold_expression >2sigma(I)
_cod_data_source_file ja900805y_si_005.cif
_cod_data_source_block 3ag
_cod_database_code 4104490

loop_
_symmetry_equiv_pos_as_xyz
'x, y, z'
'-x, y+1/2, -z+1/2'
'-x, -y, -z'
'x, -y-1/2, z-1/2'

loop_
_atom_site_label
_atom_site_type_symbol
_atom_site_fract_x
_atom_site_fract_y
_atom_site_fract_z
_atom_site_U_iso_or_equiv
_atom_site_adp_type
_atom_site_occupancy
_atom_site_symmetry_multiplicity
_atom_site_calc_flag
_atom_site_refinement_flags
Si1 Si 0.09900(3) 0.17209(4) 0.41133(4) 0.05131(17) Uani 1 1 d .
N1 N 0.29064(9) 0.45488(11) 0.37421(11) 0.0445(3) Uani 1 1 d .
C9 C 0.20034(11) 0.26935(14) 0.38093(14) 0.0488(3) Uani 1 1 d .
C7 C 0.34667(10) 0.40057(13) 0.30261(13) 0.0438(3) Uani 1 1 d .
C8 C 0.21826(11) 0.39052(14) 0.40959(13) 0.0466(3) Uani 1 1 d .
C2 C 0.33449(11) 0.27607(13) 0.27491(15) 0.0489(4) Uani 1 1 d .
C10 C 0.30425(11) 0.58392(13) 0.40210(13) 0.0459(3) Uani 1 1 d .
C1 C 0.26441(12) 0.20373(14) 0.32165(16) 0.0543(4) Uani 1 1 d .
C6 C 0.41426(11) 0.46859(15) 0.25720(16) 0.0542(4) Uani 1 1 d .
H6 H 0.4243 0.5508 0.2773 0.065 Uiso 1 1 calc R
O1 O 0.26096(12) 0.09079(11) 0.30793(15) 0.0821(4) Uani 1 1 d .
C3 C 0.38748(14) 0.22254(17) 0.19871(19) 0.0654(5) Uani 1 1 d .
H3 H 0.3791 0.1400 0.1791 0.079 Uiso 1 1 calc R
C11 C 0.26016(14) 0.66964(15) 0.31864(17) 0.0597(4) Uani 1 1 d .
H11 H 0.2224 0.6448 0.2446 0.072 Uiso 1 1 calc R
C16 C 0.16338(15) 0.46240(18) 0.48489(18) 0.0676(5) Uani 1 1 d .
H16A H 0.1213 0.4085 0.5152 0.101 Uiso 1 1 calc R
H16B H 0.1265 0.5248 0.4358 0.101 Uiso 1 1 calc R
H16C H 0.2073 0.4997 0.5517 0.101 Uiso 1 1 calc R
C15 C 0.36116(14) 0.62004(17) 0.51066(15) 0.0621(4) Uani 1 1 d .
H15 H 0.3922 0.5621 0.5659 0.075 Uiso 1 1 calc R
C4 C 0.45146(15) 0.2899(2) 0.1526(2) 0.0749(6) Uani 1 1 d .
H4 H 0.4856 0.2535 0.1012 0.090 Uiso 1 1 calc R
C5 C 0.46529(14) 0.41319(19) 0.18318(19) 0.0680(5) Uani 1 1 d .
H5 H 0.5097 0.4584 0.1530 0.082 Uiso 1 1 calc R
C14 C 0.37191(17) 0.74433(19) 0.53732(19) 0.0758(6) Uani 1 1 d .
H14 H 0.4096 0.7695 0.6112 0.091 Uiso 1 1 calc R
C13 C 0.32718(17) 0.82984(16) 0.4551(2) 0.0731(6) Uani 1 1 d .
H13 H 0.3340 0.9127 0.4737 0.088 Uiso 1 1 calc R
C12 C 0.27264(16) 0.79329(17) 0.3460(2) 0.0742(6) Uani 1 1 d .
H12 H 0.2437 0.8515 0.2897 0.089 Uiso 1 1 calc R
C18 C 0.14426(19) 0.0737(3) 0.5448(2) 0.0980(9) Uani 1 1 d .
H18A H 0.1028 0.0043 0.5423 0.147 Uiso 1 1 calc R
H18B H 0.1459 0.1196 0.6176 0.147 Uiso 1 1 calc R
H18C H 0.2076 0.0460 0.5439 0.147 Uiso 1 1 calc R
C19 C 0.0488(2) 0.0762(3) 0.2780(2) 0.1267(13) Uani 1 1 d .
H19A H 0.0957 0.0173 0.2666 0.190 Uiso 1 1 calc R
H19B H 0.0315 0.1270 0.2072 0.190 Uiso 1 1 calc R
H19C H -0.0070 0.0343 0.2907 0.190 Uiso 1 1 calc R
C17 C -0.00642(19) 0.2592(3) 0.4370(4) 0.1292(13) Uani 1 1 d .
H17A H -0.0240 0.3207 0.3754 0.194 Uiso 1 1 calc R
H17B H 0.0095 0.2977 0.5152 0.194 Uiso 1 1 calc R
H17C H -0.0591 0.2042 0.4337 0.194 Uiso 1 1 calc R

loop_
_atom_site_aniso_label
_atom_site_aniso_U_11
_atom_site_aniso_U_22
_atom_site_aniso_U_33
_atom_site_aniso_U_23
_atom_site_aniso_U_13
_atom_site_aniso_U_12
Si1 0.0554(3) 0.0486(3) 0.0494(3) 0.00247(17) 0.01065(19) -0.01279(18)
N1 0.0498(7) 0.0356(6) 0.0490(6) 0.0007(5) 0.0128(5) -0.0031(5)
C9 0.0523(8) 0.0433(8) 0.0496(8) 0.0064(6) 0.0086(6) -0.0069(6)
C7 0.0425(7) 0.0382(7) 0.0488(7) 0.0044(5) 0.0064(6) 0.0026(5)
C8 0.0501(8) 0.0460(8) 0.0433(7) 0.0032(6) 0.0097(6) -0.0046(6)
C2 0.0465(8) 0.0393(8) 0.0593(9) 0.0021(6) 0.0085(6) 0.0047(6)
C10 0.0505(8) 0.0371(7) 0.0517(8) -0.0013(6) 0.0149(6) -0.0033(6)
C1 0.0598(9) 0.0368(7) 0.0645(10) 0.0034(6) 0.0100(7) -0.0042(6)
C6 0.0520(8) 0.0435(8) 0.0689(10) 0.0050(7) 0.0173(7) 0.0004(6)
O1 0.1000(11) 0.0369(6) 0.1152(12) -0.0028(7) 0.0366(9) -0.0081(6)
C3 0.0621(10) 0.0494(9) 0.0865(13) -0.0098(8) 0.0203(9) 0.0077(7)
C11 0.0631(10) 0.0456(9) 0.0659(10) 0.0020(7) 0.0050(8) 0.0056(7)
C16 0.0756(12) 0.0648(11) 0.0722(11) -0.0141(9) 0.0372(10) -0.0161(9)
C15 0.0770(12) 0.0540(10) 0.0523(9) 0.0001(7) 0.0080(8) -0.0129(8)
C4 0.0678(12) 0.0719(12) 0.0944(15) -0.0094(11) 0.0382(11) 0.0107(10)
C5 0.0594(10) 0.0666(11) 0.0862(13) 0.0066(9) 0.0335(9) 0.0020(8)
C14 0.0958(15) 0.0650(12) 0.0682(11) -0.0209(10) 0.0217(11) -0.0255(11)
C13 0.0882(14) 0.0414(9) 0.0992(15) -0.0164(9) 0.0415(12) -0.0090(8)
C12 0.0795(13) 0.0430(9) 0.1008(15) 0.0078(9) 0.0220(11) 0.0121(8)
C18 0.0928(16) 0.115(2) 0.0784(14) 0.0409(13) 0.0028(12) -0.0353(15)
C19 0.127(2) 0.185(3) 0.0740(15) -0.0490(18) 0.0353(15) -0.096(2)
C17 0.0691(14) 0.0799(17) 0.247(4) -0.017(2) 0.054(2) -0.0132(13)

loop_
_atom_type_symbol
_atom_type_description
_atom_type_scat_dispersion_real
_atom_type_scat_dispersion_imag
_atom_type_scat_source
C C 0.0033 0.0016 'International Tables Vol C Tables 4.2.6.8 and 6.1.1.4'
H H 0.0000 0.0000 'International Tables Vol C Tables 4.2.6.8 and 6.1.1.4'
N N 0.0061 0.0033 'International Tables Vol C Tables 4.2.6.8 and 6.1.1.4'
O O 0.0106 0.0060 'International Tables Vol C Tables 4.2.6.8 and 6.1.1.4'
Si Si 0.0817 0.0704 'International Tables Vol C Tables 4.2.6.8 and 6.1.1.4'

loop_
_geom_angle_atom_site_label_1
_geom_angle_atom_site_label_2
_geom_angle_atom_site_label_3
_geom_angle
C19 Si1 C18 109.82(16)
C19 Si1 C17 103.63(16)
C18 Si1 C17 108.54(16)
C19 Si1 C9 110.17(9)
C18 Si1 C9 109.35(9)
C17 Si1 C9 115.15(10)
C8 N1 C7 121.26(12)
C8 N1 C10 120.27(12)
C7 N1 C10 118.25(11)
C8 C9 C1 118.89(13)
C8 C9 Si1 127.49(12)
C1 C9 Si1 113.62(11)
N1 C7 C2 118.98(13)
N1 C7 C6 121.44(13)
C2 C7 C6 119.58(14)
C9 C8 N1 122.25(13)
C9 C8 C16 122.86(14)
N1 C8 C16 114.86(13)
C7 C2 C3 119.13(15)
C7 C2 C1 120.29(14)
C3 C2 C1 120.53(15)
C15 C10 C11 120.50(15)
C15 C10 N1 119.95(14)
C11 C10 N1 119.54(14)
O1 C1 C9 122.62(15)
O1 C1 C2 120.04(16)
C9 C1 C2 117.33(13)
C5 C6 C7 119.76(16)
C5 C6 H6 120.1
C7 C6 H6 120.1
C4 C3 C2 120.95(17)
C4 C3 H3 119.5
C2 C3 H3 119.5
C10 C11 C12 119.45(18)
C10 C11 H11 120.3
C12 C11 H11 120.3
C8 C16 H16A 109.5
C8 C16 H16B 109.5
H16A C16 H16B 109.5
C8 C16 H16C 109.5
H16A C16 H16C 109.5
H16B C16 H16C 109.5
C10 C15 C14 119.30(18)
C10 C15 H15 120.3
C14 C15 H15 120.3
C3 C4 C5 119.71(17)
C3 C4 H4 120.1
C5 C4 H4 120.1
C6 C5 C4 120.82(17)
C6 C5 H5 119.6
C4 C5 H5 119.6
C13 C14 C15 120.33(18)
C13 C14 H14 119.8
C15 C14 H14 119.8
C12 C13 C14 120.02(17)
C12 C13 H13 120.0
C14 C13 H13 120.0
C13 C12 C11 120.36(19)
C13 C12 H12 119.8
C11 C12 H12 119.8
Si1 C18 H18A 109.5
Si1 C18 H18B 109.5
H18A C18 H18B 109.5
Si1 C18 H18C 109.5
H18A C18 H18C 109.5
H18B C18 H18C 109.5
Si1 C19 H19A 109.5
Si1 C19 H19B 109.5
H19A C19 H19B 109.5
Si1 C19 H19C 109.5
H19A C19 H19C 109.5
H19B C19 H19C 109.5
Si1 C17 H17A 109.5
Si1 C17 H17B 109.5
H17A C17 H17B 109.5
Si1 C17 H17C 109.5
H17A C17 H17C 109.5
H17B C17 H17C 109.5

loop_
_geom_bond_atom_site_label_1
_geom_bond_atom_site_label_2
_geom_bond_distance
Si1 C19 1.846(2)
Si1 C18 1.849(2)
Si1 C17 1.864(3)
Si1 C9 1.8938(15)
N1 C8 1.3857(18)
N1 C7 1.3955(18)
N1 C10 1.4481(18)
C9 C8 1.373(2)
C9 C1 1.444(2)
C7 C2 1.398(2)
C7 C6 1.407(2)
C8 C16 1.505(2)
C2 C3 1.399(2)
C2 C1 1.468(2)
C10 C15 1.372(2)
C10 C11 1.379(2)
C1 O1 1.243(2)
C6 C5 1.371(2)
C6 H6 0.9300
C3 C4 1.367(3)
C3 H3 0.9300
C11 C12 1.388(2)
C11 H11 0.9300
C16 H16A 0.9600
C16 H16B 0.9600
C16 H16C 0.9600
C15 C14 1.392(3)
C15 H15 0.9300
C4 C5 1.394(3)
C4 H4 0.9300
C5 H5 0.9300
C14 C13 1.372(3)
C14 H14 0.9300
C13 C12 1.365(3)
C13 H13 0.9300
C12 H12 0.9300
C18 H18A 0.9600
C18 H18B 0.9600
C18 H18C 0.9600
C19 H19A 0.9600
C19 H19B 0.9600
C19 H19C 0.9600
C17 H17A 0.9600
C17 H17B 0.9600
C17 H17C 0.9600
